data_7011328
loop_
_publ_author_name
'Yann Dussart'
'Charlie Harding'
'Pia Dalgaard'
'Christine McKenzie'
'Renuka Kadirvelraj'
'Vickie McKee'
'Jane Nelson'

_publ_section_title
;
 Cascade chemistry in azacryptand cages: bridging carbonates and
 methylcarbonates
;
_journal_issue 8
_journal_name_full 'J. Chem. Soc., Dalton Trans.'
_journal_page_first 1704
_journal_page_last 1713
_journal_paper_doi 10.1039/b110449g
_journal_year 2002
_chemical_formula_sum 'C37 H67 Cl2 N8 O17.5 Zn2'
_chemical_formula_weight 1105.63
_chemical_name_systematic
; 
? 
;
_space_group_IT_number 2
_symmetry_cell_setting triclinic
_symmetry_space_group_name_Hall '-P 1'
_symmetry_space_group_name_H-M 'P -1'
_atom_sites_solution_hydrogens geom
_atom_sites_solution_primary direct
_atom_sites_solution_secondary difmap
_audit_creation_method SHELXL-97
_cell_angle_alpha 74.8170(10)
_cell_angle_beta 81.7380(10)
_cell_angle_gamma 75.4030(10)
_cell_formula_units_Z 2
_cell_length_a 12.7298(6)
_cell_length_b 13.8296(7)
_cell_length_c 14.6010(7)
_cell_measurement_temperature 150(2)
_cell_volume 2392.4(2)
_computing_cell_refinement 'Bruker SMART'
_computing_data_collection 'Bruker SMART'
_computing_data_reduction 'Bruker SHELXTL'
_computing_molecular_graphics 'Bruker SHELXTL'
_computing_publication_material 'Bruker SHELXTL'
_computing_structure_refinement 'SHELXL-97 (Sheldrick, 1997)'
_computing_structure_solution 'SHELXS-97 (Sheldrick, 1990)'
_diffrn_ambient_temperature 150(2)
_diffrn_measured_fraction_theta_full 0.997
_diffrn_measured_fraction_theta_max 0.997
_diffrn_measurement_device_type 'CCD area detector'
_diffrn_measurement_method 'phi and omega scans'
_diffrn_radiation_monochromator graphite
_diffrn_radiation_source 'fine-focus sealed tube'
_diffrn_radiation_type MoK\a
_diffrn_radiation_wavelength 0.71073
_diffrn_reflns_av_R_equivalents 0.0358
_diffrn_reflns_av_sigmaI/netI 0.0632
_diffrn_reflns_limit_h_max 15
_diffrn_reflns_limit_h_min -15
_diffrn_reflns_limit_k_max 16
_diffrn_reflns_limit_k_min -16
_diffrn_reflns_limit_l_max 17
_diffrn_reflns_limit_l_min -17
_diffrn_reflns_number 17593
_diffrn_reflns_theta_full 25.00
_diffrn_reflns_theta_max 25.00
_diffrn_reflns_theta_min 1.45
_exptl_absorpt_coefficient_mu 1.193
_exptl_absorpt_correction_T_max 0.7964
_exptl_absorpt_correction_T_min 0.6802
_exptl_absorpt_correction_type empirical
_exptl_crystal_colour colourless
_exptl_crystal_density_diffrn 1.535
_exptl_crystal_density_method 'not measured'
_exptl_crystal_description block
_exptl_crystal_F_000 1158
_exptl_crystal_size_max 0.35
_exptl_crystal_size_mid 0.30
_exptl_crystal_size_min 0.20
_refine_diff_density_max 0.999
_refine_diff_density_min -0.546
_refine_diff_density_rms 0.090
_refine_ls_extinction_method none
_refine_ls_goodness_of_fit_ref 0.942
_refine_ls_hydrogen_treatment mixed
_refine_ls_matrix_type full
_refine_ls_number_parameters 649
_refine_ls_number_reflns 8406
_refine_ls_number_restraints 444
_refine_ls_restrained_S_all 0.929
_refine_ls_R_factor_all 0.0584
_refine_ls_R_factor_gt 0.0425
_refine_ls_shift/su_max 0.102
_refine_ls_shift/su_mean 0.003
_refine_ls_structure_factor_coef Fsqd
_refine_ls_weighting_details 'calc w=1/[\s^2^(Fo^2^)+(0.0689P)^2^+0.0000P] where P=(Fo^2^+2Fc^2^)/3'
_refine_ls_weighting_scheme calc
_refine_ls_wR_factor_gt 0.1130
_refine_ls_wR_factor_ref 0.1201
_reflns_number_gt 6057
_reflns_number_total 8406
_reflns_threshold_expression >2sigma(I)
_cod_data_source_file b110449g.txt
_cod_data_source_block Complex_11
_cod_depositor_comments
;
The following automatic conversions were performed:
'_symmetry_cell_setting' value 'Triclinic' changed to 'triclinic'
according to '/home/saulius/struct/CIF-dictionaries/cif_core.dic'
dictionary named 'cif_core.dic' version 2.4.1 from 2010-06-29.

Automatic conversion script
Id: cif_fix_enum 1527 2010-12-29 10:47:43Z saulius 
;
_cod_original_sg_symbol_H-M P-1
_cod_original_formula_sum 'C37 H67 Cl2 N8 O17.50 Zn2'
_cod_database_code 7011328

loop_
_symmetry_equiv_pos_as_xyz
'x, y, z'
'-x, -y, -z'

loop_
_atom_site_label
_atom_site_type_symbol
_atom_site_fract_x
_atom_site_fract_y
_atom_site_fract_z
_atom_site_U_iso_or_equiv
_atom_site_adp_type
_atom_site_occupancy
_atom_site_symmetry_multiplicity
_atom_site_calc_flag
_atom_site_refinement_flags
_atom_site_disorder_assembly
_atom_site_disorder_group
Zn1 Zn 0.30011(3) 0.64439(3) 0.14910(3) 0.02293(12) Uani 1 1 d U . .
Zn2 Zn 0.25858(3) 0.26373(3) 0.32175(3) 0.02479(12) Uani 1 1 d U . .
N1 N 0.3266(2) 0.8031(2) 0.0891(2) 0.0246(6) Uani 1 1 d U . .
C1A C 0.2994(3) 0.8340(3) -0.0106(3) 0.0305(9) Uani 1 1 d U . .
H1A1 H 0.3601 0.8012 -0.0508 0.037 Uiso 1 1 calc R . .
H1A2 H 0.2887 0.9095 -0.0339 0.037 Uiso 1 1 calc R . .
C2A C 0.1952(3) 0.8013(3) -0.0180(3) 0.0303(8) Uani 1 1 d U . .
H2A1 H 0.1329 0.8394 0.0168 0.036 Uiso 1 1 calc R . .
H2A2 H 0.1798 0.8175 -0.0856 0.036 Uiso 1 1 calc R . .
N3A N 0.2095(2) 0.6895(2) 0.0233(2) 0.0276(7) Uani 1 1 d U . .
C3A C 0.1060(3) 0.6567(3) 0.0234(3) 0.0296(8) Uani 1 1 d U . .
H3A1 H 0.0668 0.7005 -0.0322 0.036 Uiso 1 1 calc R . .
H3A2 H 0.0588 0.6669 0.0817 0.036 Uiso 1 1 calc R . .
C4A C 0.1269(3) 0.5453(3) 0.0193(2) 0.0255(8) Uani 1 1 d U . .
C5A C 0.1693(3) 0.5163(3) -0.0641(3) 0.0305(9) Uani 1 1 d U . .
H5A H 0.1860 0.5666 -0.1188 0.037 Uiso 1 1 calc R . .
C6A C 0.1881(3) 0.4144(3) -0.0693(3) 0.0307(9) Uani 1 1 d U . .
H6A H 0.2181 0.3950 -0.1270 0.037 Uiso 1 1 calc R . .
C7A C 0.1628(3) 0.3413(3) 0.0102(3) 0.0299(9) Uani 1 1 d U . .
H7A H 0.1756 0.2716 0.0068 0.036 Uiso 1 1 calc R . .
C8A C 0.1188(3) 0.3689(3) 0.0951(2) 0.0255(8) Uani 1 1 d U . .
C9A C 0.1016(3) 0.4707(3) 0.0990(3) 0.0264(8) Uani 1 1 d U . .
H9A H 0.0721 0.4902 0.1568 0.032 Uiso 1 1 calc R . .
C10A C 0.0900(3) 0.2887(3) 0.1795(3) 0.0308(9) Uani 1 1 d U . .
H10A H 0.0457 0.3230 0.2284 0.037 Uiso 1 1 calc R . .
H10B H 0.0450 0.2500 0.1598 0.037 Uiso 1 1 calc R . .
N4A N 0.1879(2) 0.2148(2) 0.2224(2) 0.0248(7) Uani 1 1 d U . .
C11A C 0.1649(3) 0.1120(3) 0.2680(3) 0.0315(9) Uani 1 1 d U . .
H11A H 0.1549 0.0790 0.2184 0.038 Uiso 1 1 calc R . .
H11B H 0.0966 0.1200 0.3102 0.038 Uiso 1 1 calc R . .
C12A C 0.2575(3) 0.0446(3) 0.3256(3) 0.0306(9) Uani 1 1 d U . .
H12A H 0.2401 -0.0227 0.3575 0.037 Uiso 1 1 calc R . .
H12B H 0.3249 0.0324 0.2829 0.037 Uiso 1 1 calc R . .
N2 N 0.2748(2) 0.0957(2) 0.3977(2) 0.0289(7) Uani 1 1 d U . .
C1B C 0.4417(3) 0.8021(3) 0.0968(3) 0.0276(8) Uani 1 1 d U . .
H1B1 H 0.4481 0.8189 0.1574 0.033 Uiso 1 1 calc R . .
H1B2 H 0.4661 0.8548 0.0437 0.033 Uiso 1 1 calc R . .
C2B C 0.5136(3) 0.6967(3) 0.0937(3) 0.0288(8) Uani 1 1 d U . .
H2B1 H 0.5124 0.6822 0.0311 0.035 Uiso 1 1 calc R . .
H2B2 H 0.5897 0.6953 0.1025 0.035 Uiso 1 1 calc R . .
N3B N 0.4726(2) 0.6176(2) 0.1707(2) 0.0260(7) Uani 1 1 d U . .
C3B C 0.5130(3) 0.6077(3) 0.2641(3) 0.0298(8) Uani 1 1 d U . .
H3B1 H 0.4993 0.6768 0.2771 0.036 Uiso 1 1 calc R . .
H3B2 H 0.5926 0.5794 0.2610 0.036 Uiso 1 1 calc R . .
C4B C 0.4584(3) 0.5386(3) 0.3452(3) 0.0272(8) Uani 1 1 d U . .
C5B C 0.3936(3) 0.5778(3) 0.4188(3) 0.0310(9) Uani 1 1 d U . .
H5B H 0.3805 0.6491 0.4164 0.037 Uiso 1 1 calc R . .
C6B C 0.3489(3) 0.5144(3) 0.4943(3) 0.0318(9) Uani 1 1 d U . .
H6B H 0.3039 0.5421 0.5433 0.038 Uiso 1 1 calc R . .
C7B C 0.3691(3) 0.4097(3) 0.4993(3) 0.0315(9) Uani 1 1 d U . .
H7B H 0.3384 0.3661 0.5523 0.038 Uiso 1 1 calc R . .
C8B C 0.4335(3) 0.3681(3) 0.4280(3) 0.0282(8) Uani 1 1 d U . .
C9B C 0.4776(3) 0.4330(3) 0.3514(3) 0.0290(8) Uani 1 1 d U . .
H9B H 0.5218 0.4052 0.3021 0.035 Uiso 1 1 calc R . .
C10B C 0.4605(3) 0.2539(3) 0.4362(3) 0.0328(9) Uani 1 1 d U . .
H10C H 0.5402 0.2277 0.4387 0.039 Uiso 1 1 calc R . .
H10D H 0.4249 0.2201 0.4968 0.039 Uiso 1 1 calc R . .
N4B N 0.4257(2) 0.2252(2) 0.3564(2) 0.0275(7) Uani 1 1 d U . .
C11B C 0.4640(3) 0.1130(3) 0.3628(3) 0.0303(8) Uani 1 1 d U . .
H11C H 0.5374 0.0884 0.3865 0.036 Uiso 1 1 calc R . .
H11D H 0.4690 0.0994 0.2988 0.036 Uiso 1 1 calc R . .
C12B C 0.3862(3) 0.0563(3) 0.4291(3) 0.0322(9) Uani 1 1 d U . .
H12C H 0.4101 -0.0180 0.4307 0.039 Uiso 1 1 calc R . .
H12D H 0.3863 0.0649 0.4943 0.039 Uiso 1 1 calc R . .
C1C C 0.2531(3) 0.8671(3) 0.1492(3) 0.0286(8) Uani 1 1 d U . .
H1C1 H 0.1798 0.8904 0.1253 0.034 Uiso 1 1 calc R . .
H1C2 H 0.2811 0.9286 0.1458 0.034 Uiso 1 1 calc R . .
C2C C 0.2456(3) 0.8062(3) 0.2508(3) 0.0295(8) Uani 1 1 d U . .
H2C1 H 0.3178 0.7884 0.2763 0.035 Uiso 1 1 calc R . .
H2C2 H 0.1936 0.8487 0.2899 0.035 Uiso 1 1 calc R . .
N3C N 0.2086(2) 0.7095(2) 0.2581(2) 0.0255(7) Uani 1 1 d U . .
C3C C 0.0886(3) 0.7320(3) 0.2553(3) 0.0295(8) Uani 1 1 d U . .
H3C1 H 0.0705 0.7644 0.1888 0.035 Uiso 1 1 calc R . .
H3C2 H 0.0544 0.7823 0.2942 0.035 Uiso 1 1 calc R . .
C4C C 0.0402(3) 0.6389(3) 0.2910(2) 0.0243(8) Uani 1 1 d U . .
C5C C -0.0654(3) 0.6472(3) 0.2714(3) 0.0288(8) Uani 1 1 d U . .
H5C H -0.1032 0.7084 0.2316 0.035 Uiso 1 1 calc R . .
C6C C -0.1160(3) 0.5655(3) 0.3100(3) 0.0322(9) Uani 1 1 d U . .
H6C H -0.1880 0.5707 0.2957 0.039 Uiso 1 1 calc R . .
C7C C -0.0614(3) 0.4762(3) 0.3697(3) 0.0294(8) Uani 1 1 d U . .
H7C H -0.0968 0.4211 0.3966 0.035 Uiso 1 1 calc R . .
C8C C 0.0435(3) 0.4673(3) 0.3897(2) 0.0244(8) Uani 1 1 d U . .
C9C C 0.0944(3) 0.5491(3) 0.3490(2) 0.0245(8) Uani 1 1 d U . .
H9C H 0.1673 0.5429 0.3613 0.029 Uiso 1 1 calc R . .
C10C C 0.1008(3) 0.3761(3) 0.4619(3) 0.0279(8) Uani 1 1 d U . .
H10E H 0.1675 0.3915 0.4766 0.033 Uiso 1 1 calc R . .
H10F H 0.0525 0.3662 0.5215 0.033 Uiso 1 1 calc R . .
N4C N 0.1311(2) 0.2795(2) 0.4291(2) 0.0275(7) Uani 1 1 d U . .
C11C C 0.1624(3) 0.1908(3) 0.5108(3) 0.0326(9) Uani 1 1 d U . .
H11E H 0.1014 0.1894 0.5612 0.039 Uiso 1 1 calc R . .
H11F H 0.2261 0.1982 0.5379 0.039 Uiso 1 1 calc R . .
C12C C 0.1903(3) 0.0913(3) 0.4780(3) 0.0354(9) Uani 1 1 d U . .
H12E H 0.2168 0.0330 0.5314 0.042 Uiso 1 1 calc R . .
H12F H 0.1241 0.0798 0.4581 0.042 Uiso 1 1 calc R . .
C1 C 0.3405(3) 0.4147(3) 0.1753(3) 0.0264(8) Uani 1 1 d U . .
O1 O 0.34367(19) 0.50455(18) 0.12394(17) 0.0286(6) Uani 1 1 d U . .
O2 O 0.26866(19) 0.40321(18) 0.24661(17) 0.0289(6) Uani 1 1 d U . .
O3 O 0.4116(2) 0.33671(19) 0.15509(19) 0.0358(6) Uani 1 1 d U . .
Cl1 Cl 0.59891(8) -0.11946(7) 0.26285(7) 0.0340(2) Uani 1 1 d U . .
O11 O 0.5780(3) -0.0310(2) 0.1844(2) 0.0600(9) Uani 1 1 d U . .
O12 O 0.4979(2) -0.1421(3) 0.3086(2) 0.0544(8) Uani 1 1 d U . .
O13 O 0.6622(2) -0.2041(2) 0.2258(2) 0.0568(9) Uani 1 1 d U . .
O14 O 0.6556(3) -0.0982(2) 0.3300(2) 0.0539(8) Uani 1 1 d U . .
Cl2 Cl 0.13433(18) 0.80585(17) 0.50327(19) 0.0387(6) Uani 0.668(4) 1 d PU A 2
O21 O 0.0784(4) 0.8995(3) 0.4460(4) 0.0587(15) Uani 0.668(4) 1 d PU A 2
O22 O 0.2436(3) 0.8181(3) 0.5081(3) 0.0858(14) Uani 0.668(4) 1 d PU A 2
O23 O 0.1369(3) 0.7239(2) 0.4677(2) 0.0581(10) Uani 0.668(4) 1 d PU A 2
O24 O 0.0765(3) 0.7918(3) 0.5992(2) 0.0721(12) Uani 0.668(4) 1 d PU A 2
Cl2' Cl 0.1695(4) 0.7739(3) 0.5491(4) 0.0397(11) Uani 0.332(4) 1 d PU A 1
O21' O 0.2320(11) 0.6932(9) 0.6177(9) 0.095(4) Uani 0.332(4) 1 d PU A 1
O22' O 0.2436(3) 0.8181(3) 0.5081(3) 0.0858(14) Uani 0.33 1 d PU A 1
O23' O 0.1369(3) 0.7239(2) 0.4677(2) 0.0581(10) Uani 0.33 1 d PU A 1
O24' O 0.0765(3) 0.7918(3) 0.5992(2) 0.0721(12) Uani 0.33 1 d PU A 1
O1W O 0.4100(2) 0.15750(19) 0.11499(18) 0.0359(6) Uani 1 1 d U . .
O2W O 0.3096(2) 0.0846(2) -0.00236(19) 0.0438(7) Uani 1 1 d U . .
O3W O 0.5916(2) 0.4251(3) 0.0816(2) 0.0587(9) Uani 1 1 d U . .
O4W O 0.9161(9) -0.1020(10) 0.0255(7) 0.055(3) Uani 0.50 1 d PU B 1
O4W' O 0.9099(10) -0.0989(10) -0.0206(6) 0.057(3) Uani 0.50 1 d PU C 2
O5W O 0.9787(13) -0.0297(12) 0.1194(9) 0.070(4) Uani 0.50 1 d PU D 2
O5W' O 0.9742(15) -0.0156(13) 0.1600(9) 0.075(4) Uani 0.50 1 d PU E 1
O6W O 0.6855(6) 0.2482(5) 0.2447(6) 0.083(2) Uani 0.50 1 d PU F 1
O7W O 0.8075(9) 0.0350(9) 0.2578(6) 0.115(3) Uani 0.50 1 d PU G 1
O7W' O 0.9037(17) -0.0078(14) 0.2390(14) 0.092(5) Uiso 0.25 1 d P H 2
O7W" O 0.8141(17) 0.2040(16) 0.2501(15) 0.117(6) Uiso 0.25 1 d P I 3
H3AC H 0.2634 0.6584 -0.0144 0.040 Uiso 1 1 d . . .
H4AC H 0.2449 0.2048 0.1760 0.040 Uiso 1 1 d . . .
H3BC H 0.4963 0.5601 0.1544 0.040 Uiso 1 1 d . . .
H4BC H 0.4576 0.2641 0.3007 0.040 Uiso 1 1 d . . .
H3CC H 0.2253 0.6629 0.3228 0.040 Uiso 1 1 d . . .
H4CC H 0.0591 0.2741 0.4058 0.040 Uiso 1 1 d . . .
H1WA H 0.4162 0.2131 0.1260 0.040 Uiso 1 1 d . . .
H1WB H 0.4594 0.1059 0.1382 0.040 Uiso 1 1 d . . .
H2WA H 0.3323 0.1007 -0.0603 0.040 Uiso 1 1 d . . .
H2WB H 0.3408 0.1071 0.0341 0.040 Uiso 1 1 d . . .
H3WA H 0.6105 0.4471 0.0193 0.040 Uiso 1 1 d . . .
H3WB H 0.5274 0.4175 0.0817 0.040 Uiso 1 1 d . . .

loop_
_atom_site_aniso_label
_atom_site_aniso_U_11
_atom_site_aniso_U_22
_atom_site_aniso_U_33
_atom_site_aniso_U_23
_atom_site_aniso_U_13
_atom_site_aniso_U_12
Zn1 0.0212(2) 0.0236(2) 0.0259(2) -0.00818(17) -0.00195(17) -0.00606(17)
Zn2 0.0276(2) 0.0234(2) 0.0240(2) -0.00911(18) -0.00558(17) -0.00126(17)
N1 0.0229(15) 0.0260(16) 0.0256(16) -0.0074(13) 0.0010(12) -0.0074(13)
C1A 0.036(2) 0.029(2) 0.028(2) -0.0059(16) -0.0013(16) -0.0108(17)
C2A 0.031(2) 0.027(2) 0.030(2) 0.0012(16) -0.0082(16) -0.0076(16)
N3A 0.0266(16) 0.0292(17) 0.0294(17) -0.0081(13) -0.0047(13) -0.0080(13)
C3A 0.026(2) 0.031(2) 0.034(2) -0.0059(17) -0.0101(16) -0.0087(16)
C4A 0.0196(18) 0.031(2) 0.030(2) -0.0090(16) -0.0067(15) -0.0086(15)
C5A 0.0230(19) 0.042(2) 0.028(2) -0.0067(17) -0.0055(15) -0.0099(17)
C6A 0.025(2) 0.042(2) 0.028(2) -0.0163(18) -0.0052(16) -0.0020(17)
C7A 0.026(2) 0.031(2) 0.037(2) -0.0160(17) -0.0112(16) -0.0004(16)
C8A 0.0193(18) 0.031(2) 0.0280(19) -0.0082(16) -0.0077(15) -0.0039(15)
C9A 0.0216(18) 0.035(2) 0.0256(19) -0.0113(16) -0.0072(15) -0.0051(16)
C10A 0.027(2) 0.032(2) 0.034(2) -0.0083(17) -0.0085(16) -0.0044(16)
N4A 0.0221(15) 0.0249(16) 0.0284(16) -0.0096(13) -0.0031(12) -0.0029(12)
C11A 0.037(2) 0.028(2) 0.033(2) -0.0102(17) -0.0042(17) -0.0093(17)
C12A 0.040(2) 0.0240(19) 0.031(2) -0.0116(16) -0.0056(17) -0.0059(17)
N2 0.0345(18) 0.0260(17) 0.0262(16) -0.0080(13) -0.0059(14) -0.0030(14)
C1B 0.0271(19) 0.030(2) 0.029(2) -0.0088(16) 0.0015(15) -0.0130(16)
C2B 0.0240(19) 0.035(2) 0.029(2) -0.0098(17) 0.0033(15) -0.0109(16)
N3B 0.0234(16) 0.0259(16) 0.0311(17) -0.0103(13) -0.0038(13) -0.0053(13)
C3B 0.027(2) 0.033(2) 0.034(2) -0.0098(17) -0.0078(16) -0.0092(16)
C4B 0.0233(19) 0.030(2) 0.032(2) -0.0091(16) -0.0123(16) -0.0065(16)
C5B 0.029(2) 0.030(2) 0.039(2) -0.0156(18) -0.0121(17) -0.0026(16)
C6B 0.026(2) 0.042(2) 0.030(2) -0.0144(18) -0.0045(16) -0.0053(17)
C7B 0.029(2) 0.042(2) 0.027(2) -0.0068(17) -0.0087(16) -0.0110(17)
C8B 0.0253(19) 0.031(2) 0.031(2) -0.0077(17) -0.0115(16) -0.0051(16)
C9B 0.0260(19) 0.037(2) 0.029(2) -0.0128(17) -0.0091(16) -0.0061(16)
C10B 0.039(2) 0.031(2) 0.029(2) -0.0060(17) -0.0135(17) -0.0059(17)
N4B 0.0291(16) 0.0250(16) 0.0271(16) -0.0057(13) -0.0098(13) 0.0002(13)
C11B 0.033(2) 0.027(2) 0.029(2) -0.0091(16) -0.0088(16) 0.0020(16)
C12B 0.042(2) 0.026(2) 0.027(2) -0.0093(16) -0.0105(17) 0.0015(17)
C1C 0.0268(19) 0.0233(19) 0.036(2) -0.0099(16) 0.0024(16) -0.0067(15)
C2C 0.030(2) 0.030(2) 0.033(2) -0.0148(17) 0.0041(16) -0.0120(16)
N3C 0.0231(15) 0.0257(16) 0.0279(16) -0.0064(13) 0.0003(13) -0.0069(13)
C3C 0.0263(19) 0.026(2) 0.034(2) -0.0065(16) -0.0004(16) -0.0028(16)
C4C 0.0213(18) 0.030(2) 0.0230(18) -0.0096(15) 0.0030(14) -0.0069(15)
C5C 0.027(2) 0.032(2) 0.0250(19) -0.0040(16) -0.0030(15) -0.0036(16)
C6C 0.0238(19) 0.048(2) 0.028(2) -0.0118(18) 0.0000(16) -0.0126(18)
C7C 0.036(2) 0.028(2) 0.027(2) -0.0085(16) 0.0006(16) -0.0118(17)
C8C 0.0266(19) 0.0240(19) 0.0236(18) -0.0119(15) 0.0013(15) -0.0030(15)
C9C 0.0208(18) 0.028(2) 0.0266(19) -0.0135(16) 0.0008(15) -0.0036(15)
C10C 0.030(2) 0.028(2) 0.028(2) -0.0134(16) -0.0007(16) -0.0050(16)
N4C 0.0335(17) 0.0244(16) 0.0241(16) -0.0077(13) -0.0047(13) -0.0023(13)
C11C 0.042(2) 0.028(2) 0.024(2) -0.0043(16) -0.0020(17) -0.0038(17)
C12C 0.043(2) 0.030(2) 0.029(2) -0.0037(17) -0.0009(18) -0.0056(18)
C1 0.0205(18) 0.037(2) 0.028(2) -0.0166(17) -0.0078(16) -0.0047(16)
O1 0.0276(14) 0.0256(14) 0.0343(14) -0.0094(11) -0.0034(11) -0.0063(11)
O2 0.0264(13) 0.0304(14) 0.0300(14) -0.0086(11) -0.0044(11) -0.0037(11)
O3 0.0343(15) 0.0326(15) 0.0416(16) -0.0178(12) -0.0065(12) 0.0018(12)
Cl1 0.0360(5) 0.0348(5) 0.0337(5) -0.0145(4) -0.0087(4) -0.0025(4)
O11 0.079(2) 0.0510(19) 0.0387(17) -0.0034(15) -0.0158(16) 0.0046(17)
O12 0.0416(18) 0.075(2) 0.057(2) -0.0342(17) 0.0107(15) -0.0195(16)
O13 0.0437(18) 0.0504(19) 0.083(2) -0.0413(18) 0.0049(16) -0.0016(15)
O14 0.060(2) 0.067(2) 0.0440(18) -0.0172(16) -0.0228(15) -0.0175(17)
Cl2 0.0371(11) 0.0405(11) 0.0427(13) -0.0160(10) 0.0091(9) -0.0167(9)
O21 0.057(3) 0.034(3) 0.079(4) -0.012(2) 0.015(3) -0.011(2)
O22 0.058(2) 0.121(3) 0.084(3) -0.016(2) 0.002(2) -0.044(2)
O23 0.081(2) 0.0430(19) 0.0490(19) -0.0116(15) 0.0106(17) -0.0193(17)
O24 0.059(2) 0.106(3) 0.066(2) -0.045(2) 0.0139(18) -0.030(2)
Cl2' 0.040(2) 0.036(2) 0.046(3) -0.0109(19) -0.0017(19) -0.0141(17)
O21' 0.125(9) 0.078(8) 0.099(8) -0.034(7) -0.049(7) -0.017(7)
O22' 0.058(2) 0.121(3) 0.084(3) -0.016(2) 0.002(2) -0.044(2)
O23' 0.081(2) 0.0430(19) 0.0490(19) -0.0116(15) 0.0106(17) -0.0193(17)
O24' 0.059(2) 0.106(3) 0.066(2) -0.045(2) 0.0139(18) -0.030(2)
O1W 0.0413(16) 0.0330(15) 0.0341(15) -0.0118(12) -0.0030(12) -0.0055(12)
O2W 0.0474(17) 0.0529(18) 0.0396(16) -0.0172(14) 0.0076(13) -0.0263(14)
O3W 0.0343(17) 0.079(2) 0.079(2) -0.048(2) 0.0138(16) -0.0192(16)
O4W 0.033(4) 0.050(5) 0.074(7) -0.004(6) -0.003(5) -0.007(3)
O4W' 0.052(5) 0.047(4) 0.066(6) -0.002(6) -0.011(5) -0.008(3)
O5W 0.039(5) 0.054(6) 0.100(9) 0.004(7) -0.013(7) 0.000(4)
O5W' 0.064(6) 0.064(7) 0.082(8) 0.007(6) -0.021(7) -0.001(5)
O6W 0.098(6) 0.063(5) 0.092(5) -0.051(4) 0.051(4) -0.021(4)
O7W 0.140(8) 0.153(8) 0.073(5) -0.017(5) 0.003(5) -0.085(7)

loop_
_atom_type_symbol
_atom_type_description
_atom_type_scat_dispersion_real
_atom_type_scat_dispersion_imag
_atom_type_scat_source
C C 0.0033 0.0016 'International Tables Vol C Tables 4.2.6.8 and 6.1.1.4'
H H 0.0000 0.0000 'International Tables Vol C Tables 4.2.6.8 and 6.1.1.4'
N N 0.0061 0.0033 'International Tables Vol C Tables 4.2.6.8 and 6.1.1.4'
O O 0.0106 0.0060 'International Tables Vol C Tables 4.2.6.8 and 6.1.1.4'
Cl Cl 0.1484 0.1585 'International Tables Vol C Tables 4.2.6.8 and 6.1.1.4'
Zn Zn 0.2839 1.4301 'International Tables Vol C Tables 4.2.6.8 and 6.1.1.4'

loop_
_geom_angle_atom_site_label_1
_geom_angle_atom_site_label_2
_geom_angle_atom_site_label_3
_geom_angle
_geom_angle_site_symmetry_1
_geom_angle_site_symmetry_3
_geom_angle_publ_flag
O1 Zn1 N3C 135.72(11) . . ?
O1 Zn1 N3A 86.53(10) . . ?
N3C Zn1 N3A 110.42(11) . . ?
O1 Zn1 N3B 83.66(10) . . ?
N3C Zn1 N3B 107.96(11) . . ?
N3A Zn1 N3B 133.72(11) . . ?
O1 Zn1 N1 140.98(10) . . ?
N3C Zn1 N1 83.20(11) . . ?
N3A Zn1 N1 79.77(11) . . ?
N3B Zn1 N1 80.08(10) . . ?
O1 Zn1 Zn2 41.49(7) . . ?
N3C Zn1 Zn2 94.27(8) . . ?
N3A Zn1 Zn2 105.97(8) . . ?
N3B Zn1 Zn2 95.86(8) . . ?
N1 Zn1 Zn2 174.24(7) . . ?
O2 Zn2 N4C 107.88(11) . . ?
O2 Zn2 N4A 99.67(10) . . ?
N4C Zn2 N4A 102.33(11) . . ?
O2 Zn2 N4B 92.82(10) . . ?
N4C Zn2 N4B 120.07(11) . . ?
N4A Zn2 N4B 129.32(11) . . ?
O2 Zn2 N2 170.76(10) . . ?
N4C Zn2 N2 80.88(11) . . ?
N4A Zn2 N2 80.87(11) . . ?
N4B Zn2 N2 79.94(11) . . ?
O2 Zn2 Zn1 5.61(7) . . ?
N4C Zn2 Zn1 105.88(8) . . ?
N4A Zn2 Zn1 105.26(8) . . ?
N4B Zn2 Zn1 89.43(8) . . ?
N2 Zn2 Zn1 169.29(8) . . ?
C1A N1 C1C 112.7(3) . . ?
C1A N1 C1B 111.9(3) . . ?
C1C N1 C1B 110.4(3) . . ?
C1A N1 Zn1 107.3(2) . . ?
C1C N1 Zn1 105.4(2) . . ?
C1B N1 Zn1 108.7(2) . . ?
N1 C1A C2A 109.8(3) . . ?
N3A C2A C1A 109.2(3) . . ?
C2A N3A C3A 110.3(3) . . ?
C2A N3A Zn1 110.1(2) . . ?
C3A N3A Zn1 122.0(2) . . ?
N3A C3A C4A 112.0(3) . . ?
C5A C4A C9A 119.0(3) . . ?
C5A C4A C3A 120.1(3) . . ?
C9A C4A C3A 120.9(3) . . ?
C4A C5A C6A 120.9(4) . . ?
C7A C6A C5A 119.5(3) . . ?
C6A C7A C8A 120.7(3) . . ?
C9A C8A C7A 118.8(3) . . ?
C9A C8A C10A 121.5(3) . . ?
C7A C8A C10A 119.6(3) . . ?
C8A C9A C4A 121.1(3) . . ?
N4A C10A C8A 112.8(3) . . ?
C11A N4A C10A 111.5(3) . . ?
C11A N4A Zn2 108.9(2) . . ?
C10A N4A Zn2 115.6(2) . . ?
N4A C11A C12A 110.5(3) . . ?
N2 C12A C11A 109.5(3) . . ?
C12C N2 C12B 112.5(3) . . ?
C12C N2 C12A 112.5(3) . . ?
C12B N2 C12A 111.4(3) . . ?
C12C N2 Zn2 107.0(2) . . ?
C12B N2 Zn2 107.5(2) . . ?
C12A N2 Zn2 105.4(2) . . ?
N1 C1B C2B 110.2(3) . . ?
N3B C2B C1B 109.1(3) . . ?
C2B N3B C3B 112.4(3) . . ?
C2B N3B Zn1 104.5(2) . . ?
C3B N3B Zn1 123.5(2) . . ?
N3B C3B C4B 112.3(3) . . ?
C5B C4B C9B 118.4(3) . . ?
C5B C4B C3B 120.7(3) . . ?
C9B C4B C3B 120.8(3) . . ?
C6B C5B C4B 120.6(3) . . ?
C5B C6B C7B 120.1(4) . . ?
C8B C7B C6B 120.8(4) . . ?
C9B C8B C7B 118.6(3) . . ?
C9B C8B C10B 120.5(3) . . ?
C7B C8B C10B 120.7(3) . . ?
C8B C9B C4B 121.4(3) . . ?
N4B C10B C8B 113.2(3) . . ?
C10B N4B C11B 111.0(3) . . ?
C10B N4B Zn2 123.3(2) . . ?
C11B N4B Zn2 105.5(2) . . ?
N4B C11B C12B 109.8(3) . . ?
N2 C12B C11B 110.5(3) . . ?
N1 C1C C2C 110.1(3) . . ?
N3C C2C C1C 111.2(3) . . ?
C3C N3C C2C 110.5(3) . . ?
C3C N3C Zn1 115.4(2) . . ?
C2C N3C Zn1 105.9(2) . . ?
N3C C3C C4C 114.1(3) . . ?
C5C C4C C9C 119.4(3) . . ?
C5C C4C C3C 118.3(3) . . ?
C9C C4C C3C 122.1(3) . . ?
C4C C5C C6C 119.8(3) . . ?
C5C C6C C7C 120.2(3) . . ?
C8C C7C C6C 120.4(3) . . ?
C7C C8C C9C 118.9(3) . . ?
C7C C8C C10C 121.6(3) . . ?
C9C C8C C10C 119.2(3) . . ?
C4C C9C C8C 121.2(3) . . ?
N4C C10C C8C 113.5(3) . . ?
C10C N4C C11C 109.8(3) . . ?
C10C N4C Zn2 118.4(2) . . ?
C11C N4C Zn2 105.9(2) . . ?
N4C C11C C12C 109.9(3) . . ?
N2 C12C C11C 110.2(3) . . ?
O1 C1 O2 120.2(3) . . ?
O1 C1 O3 118.7(3) . . ?
O2 C1 O3 121.1(3) . . ?
C1 O1 Zn1 133.6(2) . . ?
C1 O2 Zn2 120.2(2) . . ?
O14 Cl1 O13 111.01(19) . . ?
O14 Cl1 O12 108.84(18) . . ?
O13 Cl1 O12 110.02(19) . . ?
O14 Cl1 O11 109.5(2) . . ?
O13 Cl1 O11 108.0(2) . . ?
O12 Cl1 O11 109.5(2) . . ?
O23 Cl2 O21 112.0(3) . . ?
O23 Cl2 O22 111.6(3) . . ?
O21 Cl2 O22 106.6(3) . . ?
O23 Cl2 O24 109.0(2) . . ?
O21 Cl2 O24 107.8(3) . . ?
O22 Cl2 O24 109.8(3) . . ?

loop_
_geom_bond_atom_site_label_1
_geom_bond_atom_site_label_2
_geom_bond_distance
_geom_bond_site_symmetry_2
_geom_bond_publ_flag
Zn1 O1 1.989(2) . ?
Zn1 N3C 2.095(3) . ?
Zn1 N3A 2.177(3) . ?
Zn1 N3B 2.188(3) . ?
Zn1 N1 2.232(3) . ?
Zn1 Zn2 5.3308(6) . ?
Zn2 O2 1.979(2) . ?
Zn2 N4C 2.100(3) . ?
Zn2 N4A 2.137(3) . ?
Zn2 N4B 2.159(3) . ?
Zn2 N2 2.269(3) . ?
N1 C1A 1.471(4) . ?
N1 C1C 1.477(4) . ?
N1 C1B 1.481(4) . ?
C1A C2A 1.531(5) . ?
C2A N3A 1.479(4) . ?
N3A C3A 1.497(4) . ?
C3A C4A 1.511(5) . ?
C4A C5A 1.377(5) . ?
C4A C9A 1.397(5) . ?
C5A C6A 1.389(5) . ?
C6A C7A 1.383(5) . ?
C7A C8A 1.392(5) . ?
C8A C9A 1.385(5) . ?
C8A C10A 1.497(5) . ?
C10A N4A 1.495(4) . ?
N4A C11A 1.487(4) . ?
C11A C12A 1.512(5) . ?
C12A N2 1.480(4) . ?
N2 C12C 1.474(5) . ?
N2 C12B 1.478(5) . ?
C1B C2B 1.521(5) . ?
C2B N3B 1.486(4) . ?
N3B C3B 1.487(4) . ?
C3B C4B 1.518(5) . ?
C4B C5B 1.398(5) . ?
C4B C9B 1.400(5) . ?
C5B C6B 1.368(5) . ?
C6B C7B 1.390(5) . ?
C7B C8B 1.385(5) . ?
C8B C9B 1.385(5) . ?
C8B C10B 1.505(5) . ?
C10B N4B 1.481(4) . ?
N4B C11B 1.487(4) . ?
C11B C12B 1.500(5) . ?
C1C C2C 1.506(5) . ?
C2C N3C 1.499(4) . ?
N3C C3C 1.485(4) . ?
C3C C4C 1.504(5) . ?
C4C C5C 1.386(5) . ?
C4C C9C 1.386(5) . ?
C5C C6C 1.392(5) . ?
C6C C7C 1.395(5) . ?
C7C C8C 1.377(5) . ?
C8C C9C 1.400(5) . ?
C8C C10C 1.514(5) . ?
C10C N4C 1.479(4) . ?
N4C C11C 1.487(4) . ?
C11C C12C 1.516(5) . ?
C1 O1 1.279(4) . ?
C1 O2 1.288(4) . ?
C1 O3 1.292(4) . ?
Cl1 O14 1.425(3) . ?
Cl1 O13 1.429(3) . ?
Cl1 O12 1.430(3) . ?
Cl1 O11 1.439(3) . ?
Cl2 O23 1.356(3) . ?
Cl2 O21 1.422(6) . ?
Cl2 O22 1.456(4) . ?
Cl2 O24 1.475(4) . ?
Cl2' O21' 1.442(14) . ?

loop_
_geom_hbond_atom_site_label_D
_geom_hbond_atom_site_label_H
_geom_hbond_atom_site_label_A
_geom_hbond_distance_DH
_geom_hbond_distance_HA
_geom_hbond_distance_DA
_geom_hbond_angle_DHA
_geom_hbond_site_symmetry_A
N3A H3AC O3W 0.91 2.17 3.067(4) 169.6 2_665
N4A H4AC O1W 0.93 2.17 3.053(4) 158.7 .
N3B H3BC O3W 0.86 2.37 3.208(4) 165.3 .
N4B H4BC O3 0.95 2.19 2.947(4) 135.5 .
O1W H1WA O3 0.85 1.85 2.697(3) 172.9 .
O1W H1WB O11 0.85 2.12 2.971(4) 173.3 .
O2W H2WB O1W 0.87 1.92 2.788(4) 179.9 .
O2W H2WA O11 0.84 2.30 3.011(4) 142.4 2_655
O2W H2WA O13 0.84 2.47 3.263(4) 157.6 2_655
O3W H3WA O1 0.90 2.07 2.966(4) 179.0 2_665
O3W H3WB O3 0.85 2.08 2.812(4) 144.4 .
O3W H3WB O1 0.85 2.42 3.098(4) 137.3 .
